data_2203927
loop_
_publ_author_name
'Ren, Hua-Wei'
'Liu, Zhao-Di'
'Qu, Yang'
'Tan, Min-Yu'
'Zhu, Hai-Liang '

_publ_section_title
;Diaqua(2,2'-bipyridyl)(2,2'-dihydroxy-[1,1']-binaphthalene-3,3'-dicarboxylato)cadmium(II)
 <i>N,N</i>-dimethylformamide solvate
;
_journal_issue 7
_journal_name_full 'Acta Crystallographica Section E'
_journal_page_first m948
_journal_page_last m949
_journal_paper_doi 10.1107/S1600536804013662
_journal_volume 60
_journal_year 2004
_chemical_formula_iupac '[Cd (C22 H12 O6)(C10 H8 N2)(H2 O)2](C3 H7 NO)'
_chemical_formula_moiety 'C32 H24 Cd N2 O8, C3 H7 N O'
_chemical_formula_sum 'C35 H31 Cd N3 O9'
_chemical_formula_weight 750.03
_chemical_name_systematic
;
 ?
;
_space_group_IT_number 14
_symmetry_cell_setting monoclinic
_symmetry_space_group_name_Hall '-P 2ybc'
_symmetry_space_group_name_H-M 'P 1 21/c 1'
_atom_sites_solution_hydrogens geom
_atom_sites_solution_primary direct
_atom_sites_solution_secondary difmap
_audit_creation_method SHELXL-97
_cell_angle_alpha 90.00
_cell_angle_beta 90.301(7)
_cell_angle_gamma 90.00
_cell_formula_units_Z 4
_cell_length_a 14.376(6)
_cell_length_b 20.576(8)
_cell_length_c 11.383(4)
_cell_measurement_reflns_used 3369
_cell_measurement_temperature 293(2)
_cell_measurement_theta_max 28
_cell_measurement_theta_min 5
_cell_volume 3367(2)
_computing_cell_refinement SMART
_computing_data_collection 'SMART (Siemens, 1996)'
_computing_data_reduction 'SAINT (Siemens, 1996)'
_computing_molecular_graphics 'SHELXTL (Sheldrick, 1997b)'
_computing_publication_material SHELXTL
_computing_structure_refinement 'SHELXL97 (Sheldrick, 1997a)'
_computing_structure_solution 'SHELXS97 (Sheldrick, 1997a)'
_diffrn_ambient_temperature 293(2)
_diffrn_measured_fraction_theta_full 0.969
_diffrn_measured_fraction_theta_max 0.969
_diffrn_measurement_device_type 'Bruker SMART CCD area-detector diffractometer'
_diffrn_measurement_method '\f and \w scans'
_diffrn_radiation_monochromator graphite
_diffrn_radiation_source 'fine-focus sealed tube'
_diffrn_radiation_type MoK\a
_diffrn_radiation_wavelength 0.71073
_diffrn_reflns_av_R_equivalents 0.0670
_diffrn_reflns_av_sigmaI/netI 0.1131
_diffrn_reflns_limit_h_max 18
_diffrn_reflns_limit_h_min -18
_diffrn_reflns_limit_k_max 18
_diffrn_reflns_limit_k_min -26
_diffrn_reflns_limit_l_max 14
_diffrn_reflns_limit_l_min -13
_diffrn_reflns_number 19183
_diffrn_reflns_theta_full 27.00
_diffrn_reflns_theta_max 27.00
_diffrn_reflns_theta_min 1.73
_exptl_absorpt_coefficient_mu 0.707
_exptl_absorpt_correction_T_max 0.8953
_exptl_absorpt_correction_T_min 0.8266
_exptl_absorpt_correction_type multi-scan
_exptl_absorpt_process_details '(SADABS; Sheldrick, 1996)'
_exptl_crystal_colour Yellow
_exptl_crystal_density_diffrn 1.480
_exptl_crystal_density_method 'not measured'
_exptl_crystal_description BLOCK
_exptl_crystal_F_000 1528
_exptl_crystal_size_max 0.28
_exptl_crystal_size_mid 0.22
_exptl_crystal_size_min 0.16
_refine_diff_density_max 0.626
_refine_diff_density_min -0.535
_refine_ls_extinction_method none
_refine_ls_goodness_of_fit_ref 0.957
_refine_ls_hydrogen_treatment constr
_refine_ls_matrix_type full
_refine_ls_number_parameters 433
_refine_ls_number_reflns 7134
_refine_ls_number_restraints 0
_refine_ls_restrained_S_all 0.957
_refine_ls_R_factor_all 0.1291
_refine_ls_R_factor_gt 0.0485
_refine_ls_shift/su_max 0.002
_refine_ls_shift/su_mean 0.000
_refine_ls_structure_factor_coef Fsqd
_refine_ls_weighting_details 'calc w = 1/[\s^2^(Fo^2^)+(0.0200P)^2^] where P = (Fo^2^+2Fc^2^)/3'
_refine_ls_weighting_scheme calc
_refine_ls_wR_factor_gt 0.0730
_refine_ls_wR_factor_ref 0.0842
_reflns_number_gt 3369
_reflns_number_total 7134
_reflns_threshold_expression >2sigma(I)
_cod_data_source_file na6341.cif
_cod_data_source_block I
_cod_original_sg_symbol_H-M P21/c
_cod_database_code 2203927
_cod_database_fobs_code 2203927

loop_
_symmetry_equiv_pos_as_xyz
'x, y, z'
'-x, y+1/2, -z+1/2'
'-x, -y, -z'
'x, -y-1/2, z-1/2'

loop_
_atom_site_label
_atom_site_fract_x
_atom_site_fract_y
_atom_site_fract_z
_atom_site_U_iso_or_equiv
_atom_site_adp_type
_atom_site_calc_flag
_atom_site_occupancy
_atom_site_type_symbol
Cd1 0.40490(2) 0.669119(15) 0.00034(3) 0.05446(12) Uani d 1 Cd
O1W 0.3660(2) 0.70547(15) -0.1927(3) 0.0763(10) Uani d 1 O
H1WA 0.4114 0.7160 -0.2381 0.092 Uiso d 1 H
H1WB 0.3199 0.7316 -0.1998 0.092 Uiso d 1 H
O2W 0.2763(2) 0.71868(16) 0.0678(3) 0.0853(10) Uani d 1 O
H2WA 0.2295 0.6922 0.0698 0.102 Uiso d 1 H
H2WB 0.2589 0.7500 0.0209 0.102 Uiso d 1 H
O1 0.5499(2) 0.70339(14) -0.0542(3) 0.0660(9) Uani d 1 O
O2 0.5190(2) 0.75984(14) 0.1108(3) 0.0715(10) Uani d 1 O
O3 0.62448(19) 0.85563(13) 0.1744(3) 0.0654(9) Uani d 1 O
H3A 0.5784 0.8300 0.1896 0.078 Uiso d 1 H
O4 0.7463(2) 1.18461(13) 0.1698(3) 0.0652(9) Uani d 1 O
O5 0.7031(2) 1.13819(13) -0.0025(3) 0.0720(9) Uani d 1 O
O6 0.70460(19) 1.01475(12) -0.0250(2) 0.0590(8) Uani d 1 O
H6B 0.6890 1.0525 -0.0528 0.071 Uiso d 1 H
N1 0.3643(2) 0.56138(16) -0.0496(3) 0.0515(9) Uani d 1 N
N2 0.4464(2) 0.60081(16) 0.1579(3) 0.0458(9) Uani d 1 N
C1 0.7503(3) 0.88781(17) 0.0507(3) 0.0387(10) Uani d 1 C
C2 0.6768(3) 0.84524(18) 0.0759(4) 0.0445(11) Uani d 1 C
C3 0.6541(3) 0.79049(19) -0.0015(4) 0.0450(11) Uani d 1 C
C4 0.7103(3) 0.78047(19) -0.0984(4) 0.0554(12) Uani d 1 C
H4A 0.6951 0.7438 -0.1525 0.066 Uiso d 1 H
C5 0.8468(4) 0.8094(2) -0.2255(4) 0.0726(15) Uani d 1 C
H5A 0.8326 0.7729 -0.2805 0.087 Uiso d 1 H
C6 0.9241(4) 0.8478(2) -0.2473(4) 0.0788(16) Uani d 1 C
H6A 0.9637 0.8385 -0.3151 0.095 Uiso d 1 H
C7 0.9433(3) 0.9020(2) -0.1717(5) 0.0691(14) Uani d 1 C
H7A 0.9964 0.9297 -0.1893 0.083 Uiso d 1 H
C8 0.8878(3) 0.9152(2) -0.0767(4) 0.0517(11) Uani d 1 C
H8A 0.9032 0.9530 -0.0252 0.062 Uiso d 1 H
C9 0.8081(3) 0.87554(19) -0.0495(3) 0.0421(10) Uani d 1 C
C10 0.7890(3) 0.8209(2) -0.1248(4) 0.0493(11) Uani d 1 C
C11 0.7674(2) 0.94815(18) 0.1271(3) 0.0387(10) Uani d 1 C
C12 0.7451(3) 1.01002(19) 0.0837(4) 0.0409(10) Uani d 1 C
C13 0.7619(3) 1.06866(18) 0.1514(3) 0.0395(10) Uani d 1 C
C14 0.8045(3) 1.06264(19) 0.2613(4) 0.0439(11) Uani d 1 C
H14A 0.8162 1.1012 0.3070 0.053 Uiso d 1 H
C15 0.8748(3) 0.9957(2) 0.4224(4) 0.0564(12) Uani d 1 C
H15A 0.8874 1.0357 0.4667 0.068 Uiso d 1 H
C16 0.8990(3) 0.9357(3) 0.4686(4) 0.0653(14) Uani d 1 C
H16A 0.9308 0.9333 0.5450 0.078 Uiso d 1 H
C17 0.8794(3) 0.8778(2) 0.4031(5) 0.0670(14) Uani d 1 C
H17A 0.8971 0.8351 0.4356 0.080 Uiso d 1 H
C18 0.8362(3) 0.88117(19) 0.2931(4) 0.0528(12) Uani d 1 C
H18A 0.8224 0.8411 0.2492 0.063 Uiso d 1 H
C19 0.8106(3) 0.94275(19) 0.2422(4) 0.0425(10) Uani d 1 C
C20 0.8298(3) 1.0007(2) 0.3093(4) 0.0434(10) Uani d 1 C
C21 0.5698(3) 0.7484(2) 0.0195(5) 0.0574(13) Uani d 1 C
C22 0.7355(3) 1.1353(2) 0.1030(4) 0.0508(11) Uani d 1 C
C23 0.3213(3) 0.5452(3) -0.1526(4) 0.0707(14) Uani d 1 C
H23A 0.3064 0.5800 -0.2113 0.085 Uiso d 1 H
C24 0.2979(3) 0.4811(3) -0.1785(4) 0.0774(16) Uani d 1 C
H24A 0.2679 0.4710 -0.2548 0.093 Uiso d 1 H
C25 0.3159(3) 0.4325(2) -0.0966(5) 0.0703(15) Uani d 1 C
H25A 0.2999 0.3872 -0.1143 0.084 Uiso d 1 H
C26 0.3591(3) 0.4490(2) 0.0096(4) 0.0507(12) Uani d 1 C
H26A 0.3729 0.4148 0.0691 0.061 Uiso d 1 H
C27 0.3814(3) 0.51470(19) 0.0322(4) 0.0417(10) Uani d 1 C
C28 0.4278(3) 0.53585(19) 0.1456(3) 0.0406(10) Uani d 1 C
C29 0.4506(3) 0.4913(2) 0.2341(4) 0.0532(12) Uani d 1 C
H29A 0.4372 0.4446 0.2235 0.064 Uiso d 1 H
C30 0.4932(3) 0.5135(2) 0.3373(4) 0.0665(14) Uani d 1 C
H30A 0.5097 0.4829 0.4003 0.080 Uiso d 1 H
C31 0.5115(3) 0.5796(2) 0.3511(4) 0.0658(14) Uani d 1 C
H31A 0.5426 0.5963 0.4220 0.079 Uiso d 1 H
C32 0.4872(3) 0.6215(2) 0.2598(4) 0.0586(12) Uani d 1 C
H32A 0.4973 0.6684 0.2698 0.070 Uiso d 1 H
O7 0.1286(3) 0.6569(2) 0.9123(4) 0.1240(16) Uani d 1 O
N3 0.0822(3) 0.6557(2) 0.7174(4) 0.0792(12) Uani d 1 N
C33 0.0814(4) 0.5843(3) 0.7077(6) 0.109(2) Uani d 1 C
H33A 0.1015 0.5648 0.7803 0.163 Uiso d 1 H
H33B 0.0187 0.5688 0.6903 0.163 Uiso d 1 H
H33C 0.1215 0.5698 0.6453 0.163 Uiso d 1 H
C34 0.0532(4) 0.6923(3) 0.6134(5) 0.0994(19) Uani d 1 C
H34A 0.0556 0.7388 0.6280 0.149 Uiso d 1 H
H34B 0.0917 0.6831 0.5462 0.149 Uiso d 1 H
H34C -0.0112 0.6820 0.5912 0.149 Uiso d 1 H
C35 0.1067(4) 0.6848(3) 0.8187(7) 0.0945(19) Uani d 1 C
H35A 0.1065 0.7333 0.8165 0.113 Uiso d 1 H

loop_
_atom_site_aniso_label
_atom_site_aniso_U_11
_atom_site_aniso_U_22
_atom_site_aniso_U_33
_atom_site_aniso_U_12
_atom_site_aniso_U_13
_atom_site_aniso_U_23
Cd1 0.0625(2) 0.04106(18) 0.0598(2) 0.0006(2) -0.00569(15) 0.0094(2)
O1W 0.078(2) 0.080(2) 0.071(2) 0.0123(19) 0.0008(18) 0.0262(19)
O2W 0.094(2) 0.076(2) 0.086(2) -0.005(2) -0.011(2) 0.016(2)
O1 0.081(2) 0.0392(18) 0.078(2) -0.0129(17) -0.0144(18) -0.0101(18)
O2 0.063(2) 0.047(2) 0.105(3) -0.0196(17) 0.009(2) -0.0020(19)
O3 0.069(2) 0.0484(19) 0.079(2) -0.0151(16) 0.0293(19) -0.0111(17)
O4 0.094(2) 0.0346(19) 0.067(2) 0.0038(16) 0.0049(18) -0.0055(16)
O5 0.106(3) 0.0420(18) 0.068(2) 0.0032(18) -0.020(2) 0.0104(17)
O6 0.082(2) 0.0412(17) 0.054(2) 0.0049(16) -0.0157(17) 0.0035(15)
N1 0.055(2) 0.051(2) 0.048(2) 0.0033(19) -0.0048(19) 0.000(2)
N2 0.051(2) 0.040(2) 0.046(2) -0.0027(18) -0.0040(18) 0.0018(18)
C1 0.042(2) 0.029(2) 0.046(3) -0.001(2) -0.001(2) 0.001(2)
C2 0.046(3) 0.035(3) 0.053(3) 0.007(2) 0.007(2) -0.001(2)
C3 0.054(3) 0.027(2) 0.054(3) 0.001(2) 0.004(2) 0.003(2)
C4 0.074(3) 0.030(3) 0.062(3) 0.003(2) -0.011(3) -0.005(2)
C5 0.112(4) 0.042(3) 0.065(4) 0.012(3) 0.020(3) -0.001(3)
C6 0.105(4) 0.052(3) 0.080(4) 0.021(3) 0.039(3) 0.011(3)
C7 0.068(3) 0.054(3) 0.086(4) 0.006(3) 0.026(3) 0.018(3)
C8 0.052(3) 0.045(3) 0.059(3) 0.003(2) 0.004(2) 0.008(2)
C9 0.052(3) 0.031(2) 0.043(3) 0.003(2) -0.003(2) 0.003(2)
C10 0.063(3) 0.034(3) 0.051(3) 0.006(2) 0.009(2) 0.002(2)
C11 0.038(2) 0.033(2) 0.044(3) -0.003(2) 0.002(2) -0.001(2)
C12 0.044(3) 0.036(2) 0.043(3) -0.005(2) -0.004(2) -0.001(2)
C13 0.043(2) 0.033(2) 0.043(3) -0.002(2) 0.004(2) 0.002(2)
C14 0.043(2) 0.036(2) 0.053(3) -0.009(2) 0.005(2) -0.007(2)
C15 0.058(3) 0.058(3) 0.053(3) -0.010(3) -0.007(2) -0.005(3)
C16 0.068(3) 0.071(4) 0.057(3) -0.004(3) -0.022(3) 0.014(3)
C17 0.067(3) 0.056(3) 0.078(4) 0.003(3) -0.010(3) 0.021(3)
C18 0.057(3) 0.041(3) 0.060(3) -0.003(2) -0.006(2) 0.006(2)
C19 0.043(2) 0.036(3) 0.048(3) -0.003(2) 0.002(2) 0.008(2)
C20 0.040(2) 0.043(3) 0.047(3) -0.010(2) -0.003(2) 0.003(2)
C21 0.064(4) 0.037(3) 0.071(4) 0.005(3) -0.006(3) 0.014(3)
C22 0.055(3) 0.036(3) 0.061(3) 0.000(2) 0.007(3) 0.003(3)
C23 0.082(4) 0.078(4) 0.052(3) 0.003(3) -0.016(3) -0.002(3)
C24 0.068(4) 0.100(5) 0.064(4) -0.007(3) -0.014(3) -0.027(4)
C25 0.061(3) 0.063(3) 0.087(4) -0.012(3) -0.002(3) -0.027(3)
C26 0.057(3) 0.043(3) 0.052(3) -0.004(2) -0.003(2) -0.001(2)
C27 0.038(3) 0.040(3) 0.048(3) 0.004(2) 0.004(2) -0.002(2)
C28 0.041(2) 0.035(2) 0.045(3) 0.002(2) 0.006(2) 0.004(2)
C29 0.065(3) 0.043(3) 0.052(3) -0.006(2) -0.003(3) 0.008(2)
C30 0.082(4) 0.066(4) 0.052(3) 0.003(3) -0.005(3) 0.019(3)
C31 0.087(4) 0.067(4) 0.043(3) -0.010(3) -0.017(3) 0.003(3)
C32 0.076(3) 0.046(3) 0.053(3) -0.005(3) -0.005(3) -0.007(3)
O7 0.123(3) 0.121(4) 0.127(4) -0.027(3) -0.058(3) 0.003(3)
N3 0.062(3) 0.068(3) 0.108(4) -0.007(2) -0.009(3) -0.014(3)
C33 0.103(4) 0.070(4) 0.153(6) 0.003(4) -0.008(4) -0.028(4)
C34 0.105(4) 0.100(5) 0.093(4) 0.002(4) -0.004(4) -0.006(4)
C35 0.080(4) 0.074(5) 0.130(6) -0.018(3) -0.020(4) -0.017(4)

loop_
_atom_type_symbol
_atom_type_description
_atom_type_scat_dispersion_real
_atom_type_scat_dispersion_imag
_atom_type_scat_source
C C 0.0033 0.0016 'International Tables Vol C Tables 4.2.6.8 and 6.1.1.4'
H H 0.0000 0.0000 'International Tables Vol C Tables 4.2.6.8 and 6.1.1.4'
N N 0.0061 0.0033 'International Tables Vol C Tables 4.2.6.8 and 6.1.1.4'
O O 0.0106 0.0060 'International Tables Vol C Tables 4.2.6.8 and 6.1.1.4'
Cd Cd -0.8075 1.2024 'International Tables Vol C Tables 4.2.6.8 and 6.1.1.4'

loop_
_geom_angle_atom_site_label_1
_geom_angle_atom_site_label_2
_geom_angle_atom_site_label_3
_geom_angle
O2W Cd1 O1 134.74(11)
O2W Cd1 N2 102.48(11)
O1 Cd1 N2 99.38(11)
O2W Cd1 N1 107.78(11)
O1 Cd1 N1 116.62(11)
N2 Cd1 N1 71.57(12)
O2W Cd1 O1W 89.04(11)
O1 Cd1 O1W 82.13(11)
N2 Cd1 O1W 161.24(11)
N1 Cd1 O1W 90.93(12)
Cd1 O1W H1WA 117.1
Cd1 O1W H1WB 117.4
H1WA O1W H1WB 112.0
Cd1 O2W H2WA 111.3
Cd1 O2W H2WB 111.1
H2WA O2W H2WB 105.1
C21 O1 Cd1 104.2(3)
C2 O3 H3A 119.6
C12 O6 H6B 120.1
C27 N1 C23 119.7(4)
C27 N1 Cd1 117.1(3)
C23 N1 Cd1 123.1(3)
C32 N2 C28 118.3(3)
C32 N2 Cd1 124.6(3)
C28 N2 Cd1 117.1(3)
C2 C1 C9 119.4(4)
C2 C1 C11 120.5(3)
C9 C1 C11 120.1(3)
O3 C2 C1 119.2(4)
O3 C2 C3 119.4(4)
C1 C2 C3 121.5(4)
C4 C3 C2 117.6(4)
C4 C3 C21 120.9(4)
C2 C3 C21 121.5(4)
C3 C4 C10 122.9(4)
C3 C4 H4A 118.5
C10 C4 H4A 118.6
C6 C5 C10 121.0(4)
C6 C5 H5A 118.5
C10 C5 H5A 120.5
C5 C6 C7 119.2(4)
C5 C6 H6A 120.0
C7 C6 H6A 120.8
C8 C7 C6 121.0(4)
C8 C7 H7A 120.4
C6 C7 H7A 118.6
C7 C8 C9 121.5(4)
C7 C8 H8A 119.2
C9 C8 H8A 119.3
C1 C9 C10 120.1(4)
C1 C9 C8 122.3(4)
C10 C9 C8 117.6(4)
C4 C10 C9 118.4(4)
C4 C10 C5 122.0(4)
C9 C10 C5 119.6(4)
C12 C11 C19 118.9(3)
C12 C11 C1 120.0(3)
C19 C11 C1 121.1(3)
O6 C12 C11 118.6(3)
O6 C12 C13 119.3(3)
C11 C12 C13 122.1(4)
C14 C13 C12 118.2(3)
C14 C13 C22 120.7(4)
C12 C13 C22 121.0(4)
C13 C14 C20 122.0(4)
C13 C14 H14A 119.1
C20 C14 H14A 118.9
C16 C15 C20 120.9(4)
C16 C15 H15A 120.4
C20 C15 H15A 118.7
C15 C16 C17 119.6(4)
C15 C16 H16A 119.8
C17 C16 H16A 120.6
C18 C17 C16 120.7(4)
C18 C17 H17A 119.5
C16 C17 H17A 119.8
C17 C18 C19 121.0(4)
C17 C18 H18A 120.1
C19 C18 H18A 118.8
C18 C19 C20 117.8(4)
C18 C19 C11 122.5(4)
C20 C19 C11 119.6(4)
C14 C20 C15 121.0(4)
C14 C20 C19 119.1(4)
C15 C20 C19 119.8(4)
O1 C21 O2 122.1(4)
O1 C21 C3 119.2(4)
O2 C21 C3 118.7(4)
O4 C22 O5 124.1(4)
O4 C22 C13 118.0(4)
O5 C22 C13 117.9(4)
N1 C23 C24 121.4(4)
N1 C23 H23A 119.5
C24 C23 H23A 119.1
C25 C24 C23 119.6(4)
C25 C24 H24A 121.2
C23 C24 H24A 119.1
C24 C25 C26 119.2(4)
C24 C25 H25A 120.1
C26 C25 H25A 120.7
C25 C26 C27 119.3(4)
C25 C26 H26A 120.3
C27 C26 H26A 120.5
N1 C27 C26 120.7(4)
N1 C27 C28 117.3(3)
C26 C27 C28 122.0(4)
N2 C28 C29 121.3(4)
N2 C28 C27 116.9(3)
C29 C28 C27 121.7(4)
C30 C29 C28 119.4(4)
C30 C29 H29A 120.3
C28 C29 H29A 120.3
C31 C30 C29 119.7(4)
C31 C30 H30A 119.9
C29 C30 H30A 120.4
C30 C31 C32 118.2(4)
C30 C31 H31A 121.4
C32 C31 H31A 120.4
N2 C32 C31 123.1(4)
N2 C32 H32A 117.8
C31 C32 H32A 119.0
C35 N3 C34 122.5(5)
C35 N3 C33 120.7(5)
C34 N3 C33 116.8(5)
N3 C33 H33A 110.4
N3 C33 H33B 110.4
H33A C33 H33B 108.1
N3 C33 H33C 111.0
H33A C33 H33C 109.0
H33B C33 H33C 107.9
N3 C34 H34A 111.0
N3 C34 H34B 112.2
H34A C34 H34B 107.9
N3 C34 H34C 111.3
H34A C34 H34C 106.7
H34B C34 H34C 107.3
O7 C35 N3 126.2(6)
O7 C35 H35A 118.8
N3 C35 H35A 115.1

loop_
_geom_bond_atom_site_label_1
_geom_bond_atom_site_label_2
_geom_bond_distance
Cd1 O2W 2.250(3)
Cd1 O1 2.290(3)
Cd1 N2 2.353(3)
Cd1 N1 2.361(3)
Cd1 O1W 2.385(3)
O1W H1WA 0.8623
O1W H1WB 0.8572
O2W H2WA 0.8675
O2W H2WB 0.8724
O1 C21 1.281(5)
O2 C21 1.294(5)
O3 C2 1.370(4)
O3 H3A 0.8654
O4 C22 1.278(5)
O5 C22 1.286(5)
O6 C12 1.368(4)
O6 H6B 0.8681
N1 C27 1.359(5)
N1 C23 1.365(5)
N2 C32 1.366(5)
N2 C28 1.370(5)
C1 C2 1.404(5)
C1 C9 1.437(5)
C1 C11 1.535(5)
C2 C3 1.466(5)
C3 C4 1.386(5)
C3 C21 1.509(6)
C4 C10 1.437(5)
C4 H4A 0.9974
C5 C6 1.388(6)
C5 C10 1.439(6)
C5 H5A 0.9977
C6 C7 1.435(7)
C6 H6A 0.9804
C7 C8 1.374(6)
C7 H7A 0.9744
C8 C9 1.442(5)
C8 H8A 0.9985
C9 C10 1.439(5)
C11 C12 1.402(5)
C11 C19 1.452(5)
C12 C13 1.451(5)
C13 C14 1.396(5)
C13 C22 1.525(5)
C14 C20 1.433(5)
C14 H14A 0.9623
C15 C16 1.385(6)
C15 C20 1.442(5)
C15 H15A 0.9819
C16 C17 1.432(6)
C16 H16A 0.9811
C17 C18 1.397(6)
C17 H17A 0.9865
C18 C19 1.440(5)
C18 H18A 0.9845
C19 C20 1.441(5)
C23 C24 1.393(7)
C23 H23A 1.0014
C24 C25 1.390(7)
C24 H24A 0.9894
C25 C26 1.397(6)
C25 H25A 0.9813
C26 C27 1.413(5)
C26 H26A 0.9946
C27 C28 1.513(5)
C28 C29 1.400(5)
C29 C30 1.399(6)
C29 H29A 0.9869
C30 C31 1.393(6)
C30 H30A 0.9833
C31 C32 1.394(6)
C31 H31A 0.9831
C32 H32A 0.9824
O7 C35 1.250(7)
N3 C35 1.345(7)
N3 C34 1.462(6)
N3 C33 1.473(6)
C33 H33A 0.9612
C33 H33B 0.9751
C33 H33C 0.9645
C34 H34A 0.9733
C34 H34B 0.9652
C34 H34C 0.9805
C35 H35A 0.9976

loop_
_geom_hbond_atom_site_label_D
_geom_hbond_atom_site_label_H
_geom_hbond_atom_site_label_A
_geom_hbond_site_symmetry_A
_geom_hbond_distance_DH
_geom_hbond_distance_HA
_geom_hbond_distance_DA
_geom_hbond_angle_DHA
O1W H1WA O2 4_575 0.86 2.37 3.225(5) 170
O1W H1WB O4 3_675 0.86 2.00 2.792(4) 153
O2W H2WB O5 3_675 0.87 2.37 3.052(4) 135
O2W H2WB O4 3_675 0.87 2.56 3.372(4) 156
O3 H3A O2 ? 0.87 1.90 2.588(4) 135
O6 H6B O5 ? 0.87 1.86 2.553(4) 135

loop_
_geom_torsion_atom_site_label_1
_geom_torsion_atom_site_label_2
_geom_torsion_atom_site_label_3
_geom_torsion_atom_site_label_4
_geom_torsion
O2W Cd1 O1 C21 37.9(3)
N2 Cd1 O1 C21 -80.3(3)
N1 Cd1 O1 C21 -154.3(3)
O1W Cd1 O1 C21 118.6(3)
O2W Cd1 N1 C27 -96.3(3)
O1 Cd1 N1 C27 92.7(3)
N2 Cd1 N1 C27 1.3(3)
O1W Cd1 N1 C27 174.4(3)
O2W Cd1 N1 C23 80.5(3)
O1 Cd1 N1 C23 -90.5(3)
N2 Cd1 N1 C23 178.1(4)
O1W Cd1 N1 C23 -8.8(3)
O2W Cd1 N2 C32 -75.3(3)
O1 Cd1 N2 C32 64.8(3)
N1 Cd1 N2 C32 179.9(3)
O1W Cd1 N2 C32 157.9(3)
O2W Cd1 N2 C28 104.5(3)
O1 Cd1 N2 C28 -115.4(3)
N1 Cd1 N2 C28 -0.3(3)
O1W Cd1 N2 C28 -22.2(5)
C9 C1 C2 O3 177.3(3)
C11 C1 C2 O3 -4.6(5)
C9 C1 C2 C3 -3.5(5)
C11 C1 C2 C3 174.6(3)
O3 C2 C3 C4 -178.1(4)
C1 C2 C3 C4 2.6(6)
O3 C2 C3 C21 4.9(6)
C1 C2 C3 C21 -174.3(4)
C2 C3 C4 C10 0.3(6)
C21 C3 C4 C10 177.3(4)
C10 C5 C6 C7 -3.6(7)
C5 C6 C7 C8 1.8(7)
C6 C7 C8 C9 -0.5(7)
C2 C1 C9 C10 1.4(5)
C11 C1 C9 C10 -176.7(3)
C2 C1 C9 C8 -176.5(3)
C11 C1 C9 C8 5.4(6)
C7 C8 C9 C1 178.8(4)
C7 C8 C9 C10 0.8(6)
C3 C4 C10 C9 -2.3(6)
C3 C4 C10 C5 179.6(4)
C1 C9 C10 C4 1.4(6)
C8 C9 C10 C4 179.4(4)
C1 C9 C10 C5 179.5(4)
C8 C9 C10 C5 -2.5(6)
C6 C5 C10 C4 -178.0(4)
C6 C5 C10 C9 4.0(7)
C2 C1 C11 C12 -106.7(4)
C9 C1 C11 C12 71.4(5)
C2 C1 C11 C19 76.3(5)
C9 C1 C11 C19 -105.6(4)
C19 C11 C12 O6 179.9(3)
C1 C11 C12 O6 2.8(5)
C19 C11 C12 C13 -1.5(6)
C1 C11 C12 C13 -178.5(3)
O6 C12 C13 C14 -179.1(3)
C11 C12 C13 C14 2.2(6)
O6 C12 C13 C22 -0.3(5)
C11 C12 C13 C22 -179.0(3)
C12 C13 C14 C20 -1.4(6)
C22 C13 C14 C20 179.8(3)
C20 C15 C16 C17 0.2(7)
C15 C16 C17 C18 0.0(7)
C16 C17 C18 C19 0.3(7)
C17 C18 C19 C20 -0.9(6)
C17 C18 C19 C11 178.7(4)
C12 C11 C19 C18 -179.6(4)
C1 C11 C19 C18 -2.6(6)
C12 C11 C19 C20 -0.1(6)
C1 C11 C19 C20 176.9(3)
C13 C14 C20 C15 179.3(3)
C13 C14 C20 C19 -0.1(6)
C16 C15 C20 C14 179.9(4)
C16 C15 C20 C19 -0.7(6)
C18 C19 C20 C14 -179.5(4)
C11 C19 C20 C14 0.9(6)
C18 C19 C20 C15 1.1(6)
C11 C19 C20 C15 -178.5(3)
Cd1 O1 C21 O2 9.1(5)
Cd1 O1 C21 C3 -169.8(3)
C4 C3 C21 O1 -0.7(6)
C2 C3 C21 O1 176.2(4)
C4 C3 C21 O2 -179.6(4)
C2 C3 C21 O2 -2.8(6)
C14 C13 C22 O4 -5.8(6)
C12 C13 C22 O4 175.4(4)
C14 C13 C22 O5 174.7(4)
C12 C13 C22 O5 -4.1(6)
C27 N1 C23 C24 -2.9(7)
Cd1 N1 C23 C24 -179.6(4)
N1 C23 C24 C25 2.1(8)
C23 C24 C25 C26 -1.3(8)
C24 C25 C26 C27 1.4(7)
C23 N1 C27 C26 2.9(6)
Cd1 N1 C27 C26 179.8(3)
C23 N1 C27 C28 -179.0(3)
Cd1 N1 C27 C28 -2.0(4)
C25 C26 C27 N1 -2.2(6)
C25 C26 C27 C28 179.7(4)
C32 N2 C28 C29 -0.6(6)
Cd1 N2 C28 C29 179.5(3)
C32 N2 C28 C27 179.2(3)
Cd1 N2 C28 C27 -0.6(4)
N1 C27 C28 N2 1.8(5)
C26 C27 C28 N2 179.9(3)
N1 C27 C28 C29 -178.3(4)
C26 C27 C28 C29 -0.2(6)
N2 C28 C29 C30 0.0(6)
C27 C28 C29 C30 -179.9(4)
C28 C29 C30 C31 0.6(7)
C29 C30 C31 C32 -0.6(7)
C28 N2 C32 C31 0.6(6)
Cd1 N2 C32 C31 -179.5(3)
C30 C31 C32 N2 0.0(7)
C34 N3 C35 O7 177.0(6)
C33 N3 C35 O7 -1.4(9)
